data_1100895
loop_
_publ_author_name
'Ward, Benjamin D.'
'Orde, Gavin'
'Clot, Eric'
'Cowley, Andrew R.'
'Gade, Lutz H.'
'Mountford, Philip'

_publ_section_title
;
 Reactions of Neutral and Cationic Diamide-Supported Imido Complexes with
 CO <sub>2</sub> and Other Heterocumulenes:&#x2009; Issues of Site
 Selectivity
;
_journal_issue 10
_journal_name_full Organometallics
_journal_page_first 2368
_journal_page_last 2385
_journal_paper_doi 10.1021/om0500265
_journal_volume 24
_journal_year 2005
_chemical_formula_moiety ' C24 H47 Cl N5 Nb O Si2 '
_chemical_formula_sum 'C24 H47 Cl N5 Nb O Si2'
_chemical_formula_weight 606.21
_chemical_melting_point ?
_chemical_name_systematic
;
 [Nb(NtBu){MeC(2-C5H4N)(CH2NSiMe3)(CH2NC(OSiMe3)NtBu)}Cl]
;
_space_group_IT_number 14
_symmetry_cell_setting monoclinic
_symmetry_space_group_name_Hall '-P 2yn'
_symmetry_space_group_name_H-M 'P 1 21/n 1'
_atom_sites_solution_hydrogens geom
_atom_sites_solution_primary direct
_cell_angle_alpha 90
_cell_angle_beta 100.7414(6)
_cell_angle_gamma 90
_cell_formula_units_Z 16
_cell_length_a 16.8425(3)
_cell_length_b 21.5100(4)
_cell_length_c 36.4135(7)
_cell_measurement_reflns_used 70472
_cell_measurement_temperature 150
_cell_measurement_theta_max 28
_cell_measurement_theta_min 5
_cell_volume 12960.8
_diffrn_ambient_temperature 150
_diffrn_measured_fraction_theta_max 0.869
_diffrn_measurement_device_type
;
Nonius KappaCCD
;
_diffrn_measurement_method \w
_diffrn_radiation_monochromator graphite
_diffrn_radiation_type 'Mo K\a'
_diffrn_radiation_wavelength 0.71073
_diffrn_reflns_av_R_equivalents 0.056
_diffrn_reflns_limit_h_max 21
_diffrn_reflns_limit_h_min -21
_diffrn_reflns_limit_k_max 27
_diffrn_reflns_limit_k_min -27
_diffrn_reflns_limit_l_max 47
_diffrn_reflns_limit_l_min -47
_diffrn_reflns_number 70472
_diffrn_reflns_theta_max 27.50
_diffrn_reflns_theta_min 5.11
_diffrn_standards_decay_% 0.00
_diffrn_standards_interval_count 0
_diffrn_standards_interval_time 0
_diffrn_standards_number 0
_exptl_absorpt_coefficient_mu 0.551
_exptl_absorpt_correction_T_max 0.96
_exptl_absorpt_correction_T_min 0.85
_exptl_absorpt_correction_type multi-scan
_exptl_absorpt_process_details
;
 Denzo/Scalepack (Otwinowski & Minor, 1996)
;
_exptl_crystal_colour ' pale yellow '
_exptl_crystal_density_diffrn 1.243
_exptl_crystal_density_meas ?
_exptl_crystal_description ' plate '
_exptl_crystal_F_000 5089.006
_exptl_crystal_size_max 0.30
_exptl_crystal_size_mid 0.20
_exptl_crystal_size_min 0.08
_refine_diff_density_max 1.02
_refine_diff_density_min -0.50
_refine_ls_goodness_of_fit_ref 1.0441
_refine_ls_hydrogen_treatment noref
_refine_ls_matrix_type full
_refine_ls_number_parameters 1225
_refine_ls_number_reflns 12358
_refine_ls_R_factor_gt 0.0433
_refine_ls_shift/su_max 0.041017
_refine_ls_structure_factor_coef F
_refine_ls_weighting_details
;
Chebychev polynomial with 3 parameters (Carruthers & Watkin , 1979)
 1.02    0.284    0.702
;
_refine_ls_weighting_scheme calc
_refine_ls_wR_factor_ref 0.0501
_reflns_limit_h_max 21
_reflns_limit_h_min -21
_reflns_limit_k_max 27
_reflns_limit_k_min 0
_reflns_limit_l_max 47
_reflns_limit_l_min 0
_reflns_number_gt 12358
_reflns_number_total 25778
_reflns_threshold_expression >3.00\s(I)
_cod_original_sg_symbol_H-M 'P 1 21/n 1 '
_cod_original_formula_sum ' C24 H47 Cl N5 Nb O Si2 '
_cod_database_code 1100895

loop_
_symmetry_equiv_pos_as_xyz
x,y,z
-x,-y,-z
-x+1/2,y+1/2,-z+1/2
x+1/2,-y+1/2,z+1/2

loop_
_atom_site_label
_atom_site_fract_x
_atom_site_fract_y
_atom_site_fract_z
_atom_site_U_iso_or_equiv
_atom_site_occupancy
_atom_site_adp_type
Nb1 0.79974(3) 0.26795(2) 0.126612(12) 0.0273 1.0000 Uani
Cl1 0.92105(8) 0.32630(6) 0.11987(4) 0.0375 1.0000 Uani
N1 0.7877(3) 0.2274(2) 0.08358(11) 0.0365 1.0000 Uani
C1 0.7930(4) 0.1869(3) 0.05177(15) 0.0508 1.0000 Uani
C2 0.8665(5) 0.2073(4) 0.0353(2) 0.0758 1.0000 Uani
C3 0.8047(5) 0.1206(3) 0.06555(19) 0.0639 1.0000 Uani
C4 0.7161(5) 0.1917(5) 0.0226(2) 0.0942 1.0000 Uani
N2 0.8563(2) 0.18880(18) 0.16359(11) 0.0288 1.0000 Uani
C5 0.7896(3) 0.1800(2) 0.17612(13) 0.0283 1.0000 Uani
N3 0.7288(2) 0.21555(19) 0.15901(11) 0.0286 1.0000 Uani
C6 0.6687(3) 0.2415(3) 0.17845(14) 0.0352 1.0000 Uani
C7 0.6793(3) 0.3130(2) 0.18543(15) 0.0351 1.0000 Uani
N4 0.8251(2) 0.31483(18) 0.18957(11) 0.0276 1.0000 Uani
C8 0.9008(3) 0.3261(2) 0.20783(14) 0.0331 1.0000 Uani
C9 0.9187(3) 0.3508(3) 0.24341(15) 0.0394 1.0000 Uani
C10 0.8560(4) 0.3645(3) 0.26141(15) 0.0416 1.0000 Uani
C11 0.7782(4) 0.3525(2) 0.24338(15) 0.0389 1.0000 Uani
C12 0.7633(3) 0.3274(2) 0.20735(14) 0.0302 1.0000 Uani
N5 0.7088(3) 0.3296(2) 0.11877(12) 0.0374 1.0000 Uani
C13 0.6651(3) 0.3494(3) 0.14832(16) 0.0415 1.0000 Uani
C14 0.9323(3) 0.1530(3) 0.17514(16) 0.0397 1.0000 Uani
C15 0.9915(3) 0.1769(3) 0.15160(18) 0.0491 1.0000 Uani
C16 0.9200(4) 0.0830(3) 0.16817(18) 0.0484 1.0000 Uani
C17 0.9674(4) 0.1650(3) 0.21633(17) 0.0495 1.0000 Uani
O1 0.7814(2) 0.13929(16) 0.20369(9) 0.0345 1.0000 Uani
Si1 0.71427(11) 0.08026(8) 0.19969(4) 0.0456 1.0000 Uani
C18 0.6895(5) 0.0572(3) 0.14996(18) 0.0708 1.0000 Uani
C19 0.7673(5) 0.0185(3) 0.2300(2) 0.0668 1.0000 Uani
C20 0.6223(4) 0.1027(3) 0.2169(2) 0.0633 1.0000 Uani
C21 0.6129(3) 0.3320(3) 0.20731(17) 0.0474 1.0000 Uani
Si2 0.6592(1) 0.35575(8) 0.07482(5) 0.0470 1.0000 Uani
C22 0.7320(4) 0.3644(3) 0.04205(19) 0.0654 1.0000 Uani
C23 0.5744(4) 0.3017(4) 0.0563(2) 0.0678 1.0000 Uani
C24 0.6146(5) 0.4342(3) 0.0797(2) 0.0709 1.0000 Uani
Nb2 0.59712(3) 0.20844(2) 0.369364(13) 0.0308 1.0000 Uani
Cl2 0.51504(9) 0.21630(7) 0.30638(4) 0.0488 1.0000 Uani
N6 0.6088(3) 0.2897(2) 0.37678(13) 0.0374 1.0000 Uani
C25 0.6296(4) 0.3552(3) 0.37781(19) 0.0497 1.0000 Uani
C26 0.6605(7) 0.3727(4) 0.3438(3) 0.1156 1.0000 Uani
C27 0.7031(5) 0.3633(4) 0.4110(3) 0.0942 1.0000 Uani
C28 0.5652(6) 0.3962(4) 0.3878(4) 0.1270 1.0000 Uani
N7 0.7224(3) 0.19004(19) 0.35647(11) 0.0326 1.0000 Uani
C29 0.7462(3) 0.1652(2) 0.38911(14) 0.0310 1.0000 Uani
N8 0.6907(3) 0.16836(19) 0.41086(11) 0.0320 1.0000 Uani
C30 0.6779(3) 0.1184(3) 0.43646(14) 0.0391 1.0000 Uani
C31 0.6006(3) 0.0806(3) 0.42179(15) 0.0388 1.0000 Uani
N9 0.5933(3) 0.0972(2) 0.35481(12) 0.0394 1.0000 Uani
C32 0.5944(4) 0.0771(3) 0.32031(16) 0.0468 1.0000 Uani
C33 0.6075(5) 0.0159(3) 0.31149(19) 0.0692 1.0000 Uani
C34 0.6199(6) -0.0269(3) 0.3401(2) 0.0819 1.0000 Uani
C35 0.6173(5) -0.0072(3) 0.37605(19) 0.0624 1.0000 Uani
C36 0.6045(4) 0.0549(3) 0.38315(16) 0.0417 1.0000 Uani
N10 0.5220(3) 0.18276(19) 0.40335(12) 0.0363 1.0000 Uani
C37 0.5238(3) 0.1200(3) 0.42052(16) 0.0420 1.0000 Uani
C38 0.7727(3) 0.1963(3) 0.32741(14) 0.0382 1.0000 Uani
C39 0.7195(4) 0.2246(3) 0.29294(16) 0.0519 1.0000 Uani
C40 0.8042(4) 0.1331(3) 0.31715(18) 0.0558 1.0000 Uani
C41 0.8438(4) 0.2408(3) 0.34024(17) 0.0500 1.0000 Uani
O2 0.8185(2) 0.13689(16) 0.4003(1) 0.0370 1.0000 Uani
Si3 0.89148(9) 0.15522(7) 0.43696(4) 0.0396 1.0000 Uani
C42 0.8764(4) 0.2353(3) 0.4512(2) 0.0664 1.0000 Uani
C43 0.8897(4) 0.1010(3) 0.47609(17) 0.0608 1.0000 Uani
C44 0.9859(4) 0.1437(5) 0.4192(2) 0.0815 1.0000 Uani
C45 0.5955(4) 0.0276(3) 0.44987(17) 0.0496 1.0000 Uani
Si4 0.46386(9) 0.23628(7) 0.42330(4) 0.0388 1.0000 Uani
C46 0.4102(4) 0.2884(3) 0.38589(18) 0.0501 1.0000 Uani
C47 0.5296(4) 0.2781(3) 0.46270(19) 0.0580 1.0000 Uani
C48 0.3838(4) 0.1949(3) 0.44323(17) 0.0483 1.0000 Uani
Nb3 0.19623(3) -0.07847(2) 0.365735(12) 0.0273 1.0000 Uani
Cl3 0.07225(8) -0.13205(6) 0.37370(4) 0.0403 1.0000 Uani
N11 0.2073(3) -0.0327(2) 0.40699(12) 0.0358 1.0000 Uani
C49 0.2023(4) 0.0116(3) 0.43623(16) 0.0546 1.0000 Uani
C50 0.1203(7) 0.0000(4) 0.4491(3) 0.0995 1.0000 Uani
C51 0.1983(4) 0.0764(3) 0.42026(18) 0.0528 1.0000 Uani
C52 0.2703(9) 0.0028(5) 0.4676(3) 0.1689 1.0000 Uani
N12 0.1436(3) -0.0007(2) 0.32599(12) 0.0335 1.0000 Uani
C53 0.2123(3) 0.0063(2) 0.31516(14) 0.0361 1.0000 Uani
N13 0.2716(2) -0.0296(2) 0.33381(11) 0.0346 1.0000 Uani
C54 0.3320(3) -0.0585(3) 0.31604(16) 0.0470 1.0000 Uani
C55 0.3189(3) -0.1293(3) 0.31003(15) 0.0433 1.0000 Uani
N14 0.1729(2) -0.13012(18) 0.30462(11) 0.0283 1.0000 Uani
C56 0.0976(3) -0.1407(2) 0.28569(14) 0.0339 1.0000 Uani
C57 0.0801(3) -0.1640(3) 0.25015(15) 0.0412 1.0000 Uani
C58 0.1438(4) -0.1765(3) 0.23223(15) 0.0428 1.0000 Uani
C59 0.2222(3) -0.1651(2) 0.25106(15) 0.0383 1.0000 Uani
C60 0.2356(3) -0.1424(2) 0.28726(14) 0.0320 1.0000 Uani
N15 0.2845(3) -0.1425(2) 0.37602(12) 0.0365 1.0000 Uani
C61 0.3301(3) -0.1648(3) 0.34778(15) 0.0458 1.0000 Uani
C62 0.0688(4) 0.0346(3) 0.31182(16) 0.0426 1.0000 Uani
C63 0.0059(4) 0.0136(3) 0.33416(19) 0.0573 1.0000 Uani
C64 0.0815(5) 0.1051(3) 0.31697(19) 0.0629 1.0000 Uani
C65 0.0392(4) 0.0207(3) 0.27012(17) 0.0567 1.0000 Uani
O3 0.2245(2) 0.04589(18) 0.2875(1) 0.0452 1.0000 Uani
Si5 0.29463(15) 0.1032(1) 0.29248(5) 0.0683 1.0000 Uani
C66 0.2451(7) 0.1667(4) 0.2619(2) 0.1081 1.0000 Uani
C67 0.3180(5) 0.1273(4) 0.3422(2) 0.0809 1.0000 Uani
C68 0.3871(6) 0.0767(5) 0.2768(2) 0.1014 1.0000 Uani
C69 0.3867(4) -0.1519(4) 0.28996(18) 0.0655 1.0000 Uani
Si6 0.3267(1) -0.17087(8) 0.42083(4) 0.0435 1.0000 Uani
C70 0.2488(4) -0.1745(3) 0.45141(17) 0.0558 1.0000 Uani
C71 0.4159(4) -0.1229(4) 0.44236(19) 0.0666 1.0000 Uani
C72 0.3632(5) -0.2524(3) 0.41659(18) 0.0697 1.0000 Uani
Nb4 0.40049(3) -0.02316(2) 0.127419(12) 0.0282 1.0000 Uani
Cl4 0.47817(8) -0.03074(6) 0.19146(4) 0.0426 1.0000 Uani
N16 0.3871(3) -0.1048(2) 0.12241(11) 0.0352 1.0000 Uani
C73 0.3677(3) -0.1706(2) 0.12600(17) 0.0412 1.0000 Uani
C74 0.3265(7) -0.1795(4) 0.1600(3) 0.1000 1.0000 Uani
C75 0.3016(6) -0.1882(5) 0.0932(3) 0.1182 1.0000 Uani
C76 0.4373(6) -0.2086(4) 0.1282(6) 0.1973 1.0000 Uani
N17 0.2740(2) 0.00015(19) 0.13781(11) 0.0302 1.0000 Uani
C77 0.2541(3) 0.0234(2) 0.10416(14) 0.0316 1.0000 Uani
N18 0.3113(2) 0.01628(18) 0.08376(11) 0.0297 1.0000 Uani
C78 0.3279(3) 0.0642(2) 0.05816(15) 0.0388 1.0000 Uani
C79 0.4060(3) 0.1017(2) 0.07312(15) 0.0371 1.0000 Uani
N19 0.4101(3) 0.08858(19) 0.14014(12) 0.0338 1.0000 Uani
C80 0.4094(3) 0.1106(3) 0.17471(15) 0.0384 1.0000 Uani
C81 0.4007(4) 0.1727(3) 0.18237(18) 0.0509 1.0000 Uani
C82 0.3928(5) 0.2139(3) 0.1534(2) 0.0682 1.0000 Uani
C83 0.3949(4) 0.1925(3) 0.11765(19) 0.0542 1.0000 Uani
C84 0.4030(3) 0.1286(3) 0.11148(16) 0.0397 1.0000 Uani
N20 0.4787(2) -0.00220(19) 0.09386(12) 0.0320 1.0000 Uani
C85 0.4809(3) 0.0589(3) 0.07524(17) 0.0431 1.0000 Uani
C86 0.2200(3) -0.0022(3) 0.16558(14) 0.0368 1.0000 Uani
C87 0.2681(4) -0.0309(3) 0.20086(16) 0.0503 1.0000 Uani
C88 0.1932(4) 0.0636(3) 0.17426(18) 0.0554 1.0000 Uani
C89 0.1454(3) -0.0434(3) 0.15200(16) 0.0476 1.0000 Uani
O4 0.1833(2) 0.05248(16) 0.09098(9) 0.0347 1.0000 Uani
Si7 0.11520(9) 0.03193(8) 0.05293(4) 0.0397 1.0000 Uani
C90 0.1213(4) -0.0534(3) 0.04628(17) 0.0530 1.0000 Uani
C91 0.1312(4) 0.0736(3) 0.01064(18) 0.0631 1.0000 Uani
C92 0.0177(4) 0.0566(4) 0.0649(2) 0.0644 1.0000 Uani
C93 0.4134(4) 0.1522(3) 0.04405(18) 0.0505 1.0000 Uani
Si8 0.53536(9) -0.05961(7) 0.07636(4) 0.0359 1.0000 Uani
C94 0.5910(3) -0.1065(3) 0.11618(17) 0.0440 1.0000 Uani
C95 0.4688(4) -0.1074(3) 0.04035(17) 0.0535 1.0000 Uani
C96 0.6141(3) -0.0239(3) 0.05247(17) 0.0476 1.0000 Uani
H21 0.8713 0.1802 0.0135 0.0969 1.0000 Uiso
H22 0.9166 0.2033 0.0548 0.0969 1.0000 Uiso
H23 0.8596 0.2515 0.0269 0.0969 1.0000 Uiso
H31 0.8084 0.0925 0.0441 0.0779 1.0000 Uiso
H32 0.8556 0.1176 0.0846 0.0779 1.0000 Uiso
H33 0.7577 0.1079 0.0771 0.0779 1.0000 Uiso
H41 0.7203 0.1639 0.0010 0.1079 1.0000 Uiso
H42 0.7084 0.2356 0.0136 0.1079 1.0000 Uiso
H43 0.6689 0.1787 0.0338 0.1079 1.0000 Uiso
H61 0.6732 0.2202 0.2031 0.0425 1.0000 Uiso
H62 0.6139 0.2338 0.1631 0.0425 1.0000 Uiso
H81 0.9467 0.3161 0.1949 0.0402 1.0000 Uiso
H91 0.9760 0.3586 0.2558 0.0468 1.0000 Uiso
H101 0.8667 0.3828 0.2871 0.0489 1.0000 Uiso
H111 0.7319 0.3617 0.2562 0.0481 1.0000 Uiso
H131 0.6804 0.3937 0.1545 0.0503 1.0000 Uiso
H132 0.6060 0.3470 0.1376 0.0503 1.0000 Uiso
H151 1.0438 0.1540 0.1584 0.0601 1.0000 Uiso
H152 1.0009 0.2223 0.1563 0.0601 1.0000 Uiso
H153 0.9686 0.1701 0.1245 0.0601 1.0000 Uiso
H161 0.9725 0.0608 0.1763 0.0580 1.0000 Uiso
H162 0.9000 0.0755 0.1409 0.0580 1.0000 Uiso
H163 0.8794 0.0671 0.1827 0.0580 1.0000 Uiso
H171 1.0185 0.1407 0.2238 0.0576 1.0000 Uiso
H172 0.9792 0.2103 0.2202 0.0576 1.0000 Uiso
H173 0.9274 0.1517 0.2320 0.0576 1.0000 Uiso
H181 0.6497 0.0223 0.1470 0.0853 1.0000 Uiso
H182 0.7398 0.0435 0.1414 0.0853 1.0000 Uiso
H183 0.6655 0.0935 0.1346 0.0853 1.0000 Uiso
H191 0.7312 -0.0186 0.2292 0.0807 1.0000 Uiso
H192 0.7817 0.0341 0.2562 0.0807 1.0000 Uiso
H193 0.8177 0.0066 0.2209 0.0807 1.0000 Uiso
H201 0.5839 0.0668 0.2142 0.0770 1.0000 Uiso
H202 0.6369 0.1147 0.2439 0.0770 1.0000 Uiso
H203 0.5961 0.1388 0.2021 0.0770 1.0000 Uiso
H211 0.6167 0.3776 0.2126 0.0571 1.0000 Uiso
H212 0.6205 0.3084 0.2314 0.0571 1.0000 Uiso
H213 0.5586 0.3221 0.1921 0.0571 1.0000 Uiso
H221 0.7025 0.3793 0.0172 0.0780 1.0000 Uiso
H222 0.7748 0.3952 0.0525 0.0780 1.0000 Uiso
H223 0.7577 0.3233 0.0389 0.0780 1.0000 Uiso
H231 0.5461 0.3166 0.0313 0.0785 1.0000 Uiso
H232 0.5964 0.2590 0.0539 0.0785 1.0000 Uiso
H233 0.5354 0.3006 0.0739 0.0785 1.0000 Uiso
H241 0.5864 0.4491 0.0546 0.0844 1.0000 Uiso
H242 0.6586 0.4641 0.0901 0.0844 1.0000 Uiso
H243 0.5750 0.4315 0.0969 0.0844 1.0000 Uiso
H261 0.6746 0.4179 0.3449 0.1408 1.0000 Uiso
H262 0.7098 0.3476 0.3424 0.1408 1.0000 Uiso
H263 0.6181 0.3643 0.3213 0.1408 1.0000 Uiso
H271 0.7200 0.4079 0.4129 0.1110 1.0000 Uiso
H272 0.6870 0.3499 0.4348 0.1110 1.0000 Uiso
H273 0.7492 0.3371 0.4063 0.1110 1.0000 Uiso
H281 0.5831 0.4406 0.3880 0.1577 1.0000 Uiso
H282 0.5550 0.3846 0.4131 0.1577 1.0000 Uiso
H283 0.5143 0.3909 0.3689 0.1577 1.0000 Uiso
H301 0.6732 0.1372 0.4611 0.0480 1.0000 Uiso
H302 0.7254 0.0898 0.4398 0.0480 1.0000 Uiso
H321 0.5851 0.1081 0.2995 0.0565 1.0000 Uiso
H331 0.6080 0.0031 0.2851 0.0850 1.0000 Uiso
H341 0.6306 -0.0715 0.3350 0.1016 1.0000 Uiso
H351 0.6248 -0.0380 0.3970 0.0752 1.0000 Uiso
H371 0.5159 0.1256 0.4469 0.0514 1.0000 Uiso
H372 0.4775 0.0959 0.4062 0.0514 1.0000 Uiso
H391 0.7517 0.2296 0.2727 0.0618 1.0000 Uiso
H392 0.6995 0.2662 0.2995 0.0618 1.0000 Uiso
H393 0.6724 0.1966 0.2841 0.0618 1.0000 Uiso
H401 0.8379 0.1389 0.2975 0.0698 1.0000 Uiso
H402 0.8378 0.1139 0.3399 0.0698 1.0000 Uiso
H403 0.7575 0.1053 0.3074 0.0698 1.0000 Uiso
H411 0.8769 0.2443 0.3202 0.0594 1.0000 Uiso
H412 0.8782 0.2244 0.3636 0.0594 1.0000 Uiso
H413 0.8226 0.2828 0.3453 0.0594 1.0000 Uiso
H421 0.9195 0.2465 0.4730 0.0759 1.0000 Uiso
H422 0.8222 0.2390 0.4585 0.0759 1.0000 Uiso
H423 0.8792 0.2641 0.4299 0.0759 1.0000 Uiso
H431 0.9333 0.1125 0.4976 0.0707 1.0000 Uiso
H432 0.8989 0.0576 0.4679 0.0707 1.0000 Uiso
H433 0.8360 0.1034 0.4840 0.0707 1.0000 Uiso
H441 1.0330 0.1537 0.4394 0.0985 1.0000 Uiso
H442 0.9895 0.0995 0.4113 0.0985 1.0000 Uiso
H443 0.9863 0.1718 0.3974 0.0985 1.0000 Uiso
H451 0.5458 0.0023 0.4410 0.0605 1.0000 Uiso
H452 0.5931 0.0457 0.4749 0.0605 1.0000 Uiso
H453 0.6444 0.0004 0.4519 0.0605 1.0000 Uiso
H461 0.3769 0.3191 0.3970 0.0597 1.0000 Uiso
H462 0.4507 0.3110 0.3740 0.0597 1.0000 Uiso
H463 0.3743 0.2630 0.3666 0.0597 1.0000 Uiso
H471 0.4963 0.3085 0.4740 0.0691 1.0000 Uiso
H472 0.5543 0.2473 0.4821 0.0691 1.0000 Uiso
H473 0.5734 0.3006 0.4530 0.0691 1.0000 Uiso
H481 0.3511 0.2259 0.4545 0.0579 1.0000 Uiso
H482 0.4097 0.1651 0.4629 0.0579 1.0000 Uiso
H483 0.3477 0.1716 0.4229 0.0579 1.0000 Uiso
H501 0.1147 0.0300 0.4695 0.1291 1.0000 Uiso
H502 0.1190 -0.0435 0.4587 0.1291 1.0000 Uiso
H503 0.0748 0.0062 0.4275 0.1291 1.0000 Uiso
H511 0.1948 0.1072 0.4405 0.0648 1.0000 Uiso
H512 0.2479 0.0847 0.4097 0.0648 1.0000 Uiso
H513 0.1494 0.0803 0.4000 0.0648 1.0000 Uiso
H521 0.2663 0.0337 0.4877 0.1839 1.0000 Uiso
H522 0.2684 -0.0403 0.4777 0.1839 1.0000 Uiso
H523 0.3224 0.0089 0.4586 0.1839 1.0000 Uiso
H541 0.3863 -0.0516 0.3321 0.0565 1.0000 Uiso
H542 0.3304 -0.0384 0.2912 0.0565 1.0000 Uiso
H561 0.0515 -0.1308 0.2984 0.0413 1.0000 Uiso
H571 0.0229 -0.1718 0.2375 0.0482 1.0000 Uiso
H581 0.1337 -0.1934 0.2062 0.0514 1.0000 Uiso
H591 0.2690 -0.1733 0.2384 0.0474 1.0000 Uiso
H611 0.3888 -0.1631 0.3593 0.0546 1.0000 Uiso
H612 0.3139 -0.2090 0.3420 0.0546 1.0000 Uiso
H631 -0.0458 0.0365 0.3254 0.0685 1.0000 Uiso
H632 0.0258 0.0225 0.3613 0.0685 1.0000 Uiso
H633 -0.0037 -0.0321 0.3305 0.0685 1.0000 Uiso
H641 0.0297 0.1273 0.3071 0.0733 1.0000 Uiso
H642 0.0989 0.1148 0.3442 0.0733 1.0000 Uiso
H643 0.1241 0.1192 0.3030 0.0733 1.0000 Uiso
H651 -0.0113 0.0448 0.2608 0.0642 1.0000 Uiso
H652 0.0278 -0.0248 0.2667 0.0642 1.0000 Uiso
H653 0.0818 0.0331 0.2557 0.0642 1.0000 Uiso
H66 0.2828 0.2029 0.2632 0.1293 1.0000 Uiso
H67 0.1947 0.1800 0.2705 0.1293 1.0000 Uiso
H68 0.2311 0.1515 0.2355 0.1293 1.0000 Uiso
H671 0.3594 0.1612 0.3454 0.0970 1.0000 Uiso
H672 0.3395 0.0909 0.3580 0.0970 1.0000 Uiso
H673 0.2676 0.1428 0.3500 0.0970 1.0000 Uiso
H681 0.4276 0.1112 0.2800 0.1262 1.0000 Uiso
H682 0.4102 0.0402 0.2922 0.1262 1.0000 Uiso
H683 0.3736 0.0645 0.2499 0.1262 1.0000 Uiso
H691 0.3811 -0.1976 0.2854 0.0796 1.0000 Uiso
H692 0.4405 -0.1430 0.3060 0.0796 1.0000 Uiso
H693 0.3825 -0.1296 0.2656 0.0796 1.0000 Uiso
H701 0.2742 -0.1907 0.4766 0.0671 1.0000 Uiso
H702 0.2267 -0.1319 0.4540 0.0671 1.0000 Uiso
H703 0.2040 -0.2028 0.4399 0.0671 1.0000 Uiso
H711 0.4391 -0.1397 0.4677 0.0782 1.0000 Uiso
H712 0.3986 -0.0789 0.4447 0.0782 1.0000 Uiso
H713 0.4579 -0.1247 0.4262 0.0782 1.0000 Uiso
H721 0.3872 -0.2686 0.4420 0.0823 1.0000 Uiso
H722 0.3168 -0.2793 0.4051 0.0823 1.0000 Uiso
H723 0.4051 -0.2527 0.4004 0.0823 1.0000 Uiso
H741 0.3133 -0.2245 0.1624 0.1250 1.0000 Uiso
H742 0.3639 -0.1654 0.1832 0.1250 1.0000 Uiso
H743 0.2757 -0.1544 0.1565 0.1250 1.0000 Uiso
H751 0.2874 -0.2330 0.0952 0.1362 1.0000 Uiso
H752 0.3211 -0.1810 0.0693 0.1362 1.0000 Uiso
H753 0.2526 -0.1621 0.0937 0.1362 1.0000 Uiso
H761 0.4220 -0.2531 0.1307 0.2416 1.0000 Uiso
H762 0.4785 -0.1963 0.1505 0.2416 1.0000 Uiso
H763 0.4605 -0.2032 0.1051 0.2416 1.0000 Uiso
H781 0.3337 0.0441 0.0341 0.0471 1.0000 Uiso
H782 0.2812 0.0937 0.0536 0.0471 1.0000 Uiso
H801 0.4155 0.0803 0.1959 0.0459 1.0000 Uiso
H811 0.4002 0.1871 0.2084 0.0631 1.0000 Uiso
H821 0.3855 0.2592 0.1579 0.0840 1.0000 Uiso
H831 0.3906 0.2224 0.0964 0.0665 1.0000 Uiso
H851 0.5288 0.0821 0.0890 0.0537 1.0000 Uiso
H852 0.4883 0.0508 0.0490 0.0537 1.0000 Uiso
H871 0.2335 -0.0333 0.2204 0.0611 1.0000 Uiso
H872 0.3166 -0.0047 0.2103 0.0611 1.0000 Uiso
H873 0.2858 -0.0737 0.1952 0.0611 1.0000 Uiso
H881 0.1568 0.0611 0.1930 0.0696 1.0000 Uiso
H882 0.2417 0.0892 0.1846 0.0696 1.0000 Uiso
H883 0.1634 0.0832 0.1508 0.0696 1.0000 Uiso
H891 0.1104 -0.0440 0.1714 0.0581 1.0000 Uiso
H892 0.1632 -0.0867 0.1477 0.0581 1.0000 Uiso
H893 0.1140 -0.0263 0.1281 0.0581 1.0000 Uiso
H901 0.0811 -0.0662 0.0238 0.0613 1.0000 Uiso
H902 0.1769 -0.0647 0.0427 0.0613 1.0000 Uiso
H903 0.1091 -0.0753 0.0688 0.0613 1.0000 Uiso
H911 0.0896 0.0600 -0.0112 0.0724 1.0000 Uiso
H912 0.1863 0.0639 0.0057 0.0724 1.0000 Uiso
H913 0.1263 0.1193 0.0145 0.0724 1.0000 Uiso
H921 -0.0273 0.0462 0.0437 0.0758 1.0000 Uiso
H922 0.0187 0.1024 0.0694 0.0758 1.0000 Uiso
H923 0.0092 0.0343 0.0880 0.0758 1.0000 Uiso
H931 0.4632 0.1774 0.0528 0.0628 1.0000 Uiso
H932 0.4167 0.1322 0.0196 0.0628 1.0000 Uiso
H933 0.3649 0.1799 0.0408 0.0628 1.0000 Uiso
H941 0.6235 -0.1394 0.1064 0.0527 1.0000 Uiso
H942 0.6279 -0.0788 0.1336 0.0527 1.0000 Uiso
H943 0.5515 -0.1265 0.1298 0.0527 1.0000 Uiso
H951 0.5019 -0.1399 0.0306 0.0634 1.0000 Uiso
H952 0.4260 -0.1278 0.0518 0.0634 1.0000 Uiso
H953 0.4428 -0.0800 0.0193 0.0634 1.0000 Uiso
H961 0.6455 -0.0576 0.0428 0.0584 1.0000 Uiso
H962 0.6515 0.0022 0.0707 0.0584 1.0000 Uiso
H963 0.5871 0.0026 0.0312 0.0584 1.0000 Uiso

loop_
_atom_type_symbol
_atom_type_scat_dispersion_real
_atom_type_scat_dispersion_imag
_atom_type_scat_Cromer_Mann_a1
_atom_type_scat_Cromer_Mann_b1
_atom_type_scat_Cromer_Mann_a2
_atom_type_scat_Cromer_Mann_b2
_atom_type_scat_Cromer_Mann_a3
_atom_type_scat_Cromer_Mann_b3
_atom_type_scat_Cromer_Mann_a4
_atom_type_scat_Cromer_Mann_b4
_atom_type_scat_Cromer_Mann_c
_atom_type_scat_source
'C   ' 0.0020 0.0020 2.3100 20.8439 1.0200 10.2075 1.5886 0.5687 0.8650 51.6512 0.2156 International_Tables_Vol_IV_Table_2.2B
'H   ' 0.0000 0.0000 0.4930 10.5109 0.3229 26.1257 0.1402 3.1424 0.0408 57.7997 0.0030 International_Tables_Vol_IV_Table_2.2B
'Cl  ' 0.1320 0.1590 11.4604 0.0104 7.1964 1.1662 6.2556 18.5194 1.6455 47.7784 -9.5574 International_Tables_Vol_IV_Table_2.2B
'N   ' 0.0040 0.0030 12.2126 0.0057 3.1322 9.8933 2.0125 28.9975 1.1663 0.5826 -11.5290 International_Tables_Vol_IV_Table_2.2B
'Nb  ' -2.1970 0.6210 17.6142 1.1887 12.0144 11.7660 4.0418 0.2048 3.5335 69.7957 3.7559 International_Tables_Vol_IV_Table_2.2B
'O   ' 0.0080 0.0060 3.0485 13.2771 2.2868 5.7011 1.5463 0.3239 0.8670 32.9089 0.2508 International_Tables_Vol_IV_Table_2.2B
'Si  ' 0.0720 0.0710 6.2915 2.4386 3.0353 32.3337 1.9891 0.6785 1.5410 81.6937 1.1407 International_Tables_Vol_IV_Table_2.2B
